data_4065301
loop_
_publ_author_name
'Chen, Ming-Tsz'
'Vicic, David A.'
'Turner, Michael L.'
'Navarro, Oscar'

_publ_section_title
;
 (N-Heterocyclic Carbene)PdCl2(TEA) Complexes: Studies on the Effect of
 the &#x201C;Throw-Away&#x201D; Ligand in Catalytic Activity
;
_journal_issue 18
_journal_name_full Organometallics
_journal_page_first 5052
_journal_paper_doi 10.1021/om200699p
_journal_volume 30
_journal_year 2011
_chemical_formula_moiety 'C33 H53 Cl2 N3 Pd'
_chemical_formula_sum 'C33 H53 Cl2 N3 Pd'
_chemical_formula_weight 669.08
_chemical_name_systematic
; 
 ? 
;
_space_group_IT_number 18
_symmetry_cell_setting orthorhombic
_symmetry_space_group_name_Hall 'P 2 2ab'
_symmetry_space_group_name_H-M 'P 21 21 2'
_atom_sites_solution_hydrogens geom
_atom_sites_solution_primary direct
_atom_sites_solution_secondary difmap
_audit_creation_method SHELXL-97
_cell_angle_alpha 90.00
_cell_angle_beta 90.00
_cell_angle_gamma 90.00
_cell_formula_units_Z 4
_cell_length_a 16.241(5)
_cell_length_b 20.146(6)
_cell_length_c 10.578(3)
_cell_measurement_reflns_used 12363
_cell_measurement_temperature 173(2)
_cell_measurement_theta_max 32.751
_cell_measurement_theta_min 1.6105
_cell_volume 3461.0(18)
_computing_structure_refinement 'SHELXL-97 (Sheldrick, 2008)'
_computing_structure_solution 'SHELXS-97 (Sheldrick, 2008)'
_diffrn_ambient_temperature 173(2)
_diffrn_measured_fraction_theta_full 0.961
_diffrn_measured_fraction_theta_max 0.961
_diffrn_measurement_device_type 'Rigaku Mercury70 CCD'
_diffrn_measurement_method \w
_diffrn_radiation_monochromator graphite
_diffrn_radiation_source 'fine-focus sealed tube'
_diffrn_radiation_type MoK\a
_diffrn_radiation_wavelength 0.71075
_diffrn_reflns_av_R_equivalents 0.0468
_diffrn_reflns_av_sigmaI/netI 0.0469
_diffrn_reflns_limit_h_max 24
_diffrn_reflns_limit_h_min -24
_diffrn_reflns_limit_k_max 29
_diffrn_reflns_limit_k_min -29
_diffrn_reflns_limit_l_max 16
_diffrn_reflns_limit_l_min -14
_diffrn_reflns_number 46403
_diffrn_reflns_theta_full 32.75
_diffrn_reflns_theta_max 32.75
_diffrn_reflns_theta_min 1.61
_exptl_absorpt_coefficient_mu 0.715
_exptl_absorpt_correction_T_max 0.8702
_exptl_absorpt_correction_T_min 0.8702
_exptl_absorpt_correction_type multi-scan
_exptl_absorpt_process_details Rigaku
_exptl_crystal_colour yellow
_exptl_crystal_density_diffrn 1.284
_exptl_crystal_density_method 'not measured'
_exptl_crystal_description plate
_exptl_crystal_F_000 1408
_exptl_crystal_size_max 0.20
_exptl_crystal_size_mid 0.20
_exptl_crystal_size_min 0.20
_refine_diff_density_max 0.805
_refine_diff_density_min -1.543
_refine_diff_density_rms 0.091
_refine_ls_abs_structure_details 'Flack H D (1983), Acta Cryst. A39, 876-881'
_refine_ls_abs_structure_Flack 0.33(3)
_refine_ls_extinction_method none
_refine_ls_goodness_of_fit_ref 1.053
_refine_ls_hydrogen_treatment constr
_refine_ls_matrix_type full
_refine_ls_number_parameters 354
_refine_ls_number_reflns 11703
_refine_ls_number_restraints 0
_refine_ls_restrained_S_all 1.053
_refine_ls_R_factor_all 0.0591
_refine_ls_R_factor_gt 0.0469
_refine_ls_shift/su_max 0.002
_refine_ls_shift/su_mean 0.000
_refine_ls_structure_factor_coef Fsqd
_refine_ls_weighting_details 'calc w=1/[\s^2^(Fo^2^)+(0.0564P)^2^+1.5576P] where P=(Fo^2^+2Fc^2^)/3'
_refine_ls_weighting_scheme calc
_refine_ls_wR_factor_gt 0.1093
_refine_ls_wR_factor_ref 0.1168
_reflns_number_gt 10096
_reflns_number_total 11703
_reflns_threshold_expression >2sigma(I)
_cod_data_source_file om200699p_si_002.cif
_cod_data_source_block 3b
_cod_depositor_comments
;
The following automatic conversions were performed:

'_symmetry_cell_setting' value 'Orthorhombic' changed to
'orthorhombic' according to
/home/saulius/struct/CIF-dictionaries/cif_core.dic dictionary named
'cif_core.dic' version 2.4.1 from
2010-06-29.

'_exptl_absorpt_correction_type' value 'Multi-scan'
changed to 'multi-scan' according to
/home/saulius/struct/CIF-dictionaries/cif_core.dic dictionary named
'cif_core.dic' version 2.4.1 from 2010-06-29.

Automatic conversion script
Id: cif_fix_values 1715 2011-07-08 13:25:40Z adriana 

 Adding full bibliography for 4065299--4065301.cif.
;
_cod_original_sg_symbol_H-M P21212
_cod_database_code 4065301

loop_
_symmetry_equiv_pos_as_xyz
'x, y, z'
'x+1/2, -y+1/2, -z'
'-x+1/2, y+1/2, -z'
'-x, -y, z'

loop_
_atom_site_label
_atom_site_type_symbol
_atom_site_fract_x
_atom_site_fract_y
_atom_site_fract_z
_atom_site_U_iso_or_equiv
_atom_site_adp_type
_atom_site_occupancy
_atom_site_symmetry_multiplicity
_atom_site_calc_flag
_atom_site_refinement_flags
Pd1 Pd -0.059718(12) -0.263223(11) -0.240690(19) 0.02400(6) Uani 1 1 d .
Cl1 Cl 0.02134(5) -0.26802(7) -0.06179(8) 0.0521(3) Uani 1 1 d .
Cl2 Cl -0.14870(4) -0.26041(5) -0.41173(7) 0.03116(15) Uani 1 1 d .
N1 N -0.20195(15) -0.20541(13) -0.1064(3) 0.0254(5) Uani 1 1 d .
N2 N -0.20648(15) -0.31391(13) -0.1083(3) 0.0252(5) Uani 1 1 d .
N4 N 0.05187(15) -0.26711(15) -0.3616(2) 0.0297(5) Uani 1 1 d .
C1 C -0.16091(15) -0.26051(16) -0.1381(2) 0.0214(5) Uani 1 1 d .
C2 C -0.2850(2) -0.21999(16) -0.0566(4) 0.0340(7) Uani 1 1 d .
H1 H -0.3281 -0.1990 -0.1093 0.041 Uiso 1 1 calc R
H2 H -0.2908 -0.2043 0.0316 0.041 Uiso 1 1 calc R
C3 C -0.2900(2) -0.29467(18) -0.0638(4) 0.0369(8) Uani 1 1 d .
H3 H -0.3021 -0.3141 0.0201 0.044 Uiso 1 1 calc R
H4 H -0.3329 -0.3090 -0.1245 0.044 Uiso 1 1 calc R
C4 C -0.16841(19) -0.13850(16) -0.0961(3) 0.0273(6) Uani 1 1 d .
C5 C -0.1291(2) -0.12033(18) 0.0177(3) 0.0320(7) Uani 1 1 d .
C6 C -0.1006(3) -0.0554(2) 0.0292(4) 0.0484(10) Uani 1 1 d .
H5 H -0.0729 -0.0422 0.1042 0.058 Uiso 1 1 calc R
C7 C -0.1121(3) -0.0099(2) -0.0670(4) 0.0548(12) Uani 1 1 d .
H6 H -0.0916 0.0340 -0.0582 0.066 Uiso 1 1 calc R
C8 C -0.1529(3) -0.02802(19) -0.1749(4) 0.0495(10) Uani 1 1 d .
H7 H -0.1610 0.0040 -0.2397 0.059 Uiso 1 1 calc R
C9 C -0.1830(2) -0.09257(17) -0.1922(3) 0.0328(7) Uani 1 1 d .
C10 C -0.2309(3) -0.10839(18) -0.3118(3) 0.0377(8) Uani 1 1 d .
H17 H -0.2412 -0.1573 -0.3131 0.045 Uiso 1 1 calc R
C11 C -0.3150(3) -0.0732(2) -0.3068(4) 0.0532(11) Uani 1 1 d .
H21 H -0.3554 -0.1023 -0.2659 0.064 Uiso 1 1 calc R
H22 H -0.3333 -0.0630 -0.3929 0.064 Uiso 1 1 calc R
H23 H -0.3099 -0.0319 -0.2584 0.064 Uiso 1 1 calc R
C12 C -0.1852(3) -0.0904(2) -0.4324(4) 0.0551(11) Uani 1 1 d .
H24 H -0.1988 -0.0447 -0.4566 0.066 Uiso 1 1 calc R
H25 H -0.2016 -0.1207 -0.5003 0.066 Uiso 1 1 calc R
H26 H -0.1257 -0.0940 -0.4182 0.066 Uiso 1 1 calc R
C13 C -0.1208(2) -0.16749(19) 0.1304(4) 0.0390(8) Uani 1 1 d .
H18 H -0.1301 -0.2137 0.0992 0.047 Uiso 1 1 calc R
C14 C -0.0366(3) -0.1654(3) 0.1940(5) 0.0735(16) Uani 1 1 d .
H27 H -0.0002 -0.1979 0.1539 0.088 Uiso 1 1 calc R
H28 H -0.0426 -0.1761 0.2839 0.088 Uiso 1 1 calc R
H29 H -0.0130 -0.1209 0.1851 0.088 Uiso 1 1 calc R
C15 C -0.1857(3) -0.1527(2) 0.2312(4) 0.0539(10) Uani 1 1 d .
H30 H -0.1640 -0.1198 0.2908 0.065 Uiso 1 1 calc R
H31 H -0.1992 -0.1937 0.2767 0.065 Uiso 1 1 calc R
H32 H -0.2354 -0.1352 0.1907 0.065 Uiso 1 1 calc R
C16 C -0.1808(2) -0.38305(16) -0.1065(3) 0.0282(6) Uani 1 1 d .
C17 C -0.1372(2) -0.40661(17) -0.0005(3) 0.0320(7) Uani 1 1 d .
C18 C -0.1165(2) -0.47435(18) 0.0021(4) 0.0405(8) Uani 1 1 d .
H8 H -0.0868 -0.4916 0.0722 0.049 Uiso 1 1 calc R
C19 C -0.1385(3) -0.51634(18) -0.0955(4) 0.0483(10) Uani 1 1 d .
H9 H -0.1235 -0.5619 -0.0924 0.058 Uiso 1 1 calc R
C20 C -0.1825(3) -0.49214(18) -0.1977(4) 0.0428(9) Uani 1 1 d .
H10 H -0.1972 -0.5215 -0.2643 0.051 Uiso 1 1 calc R
C21 C -0.2056(2) -0.42536(16) -0.2052(3) 0.0312(7) Uani 1 1 d .
C22 C -0.2583(2) -0.40187(17) -0.3153(3) 0.0336(7) Uani 1 1 d .
H19 H -0.2622 -0.3524 -0.3111 0.040 Uiso 1 1 calc R
C23 C -0.3462(2) -0.4305(2) -0.3038(4) 0.0481(10) Uani 1 1 d .
H33 H -0.3490 -0.4733 -0.3476 0.058 Uiso 1 1 calc R
H34 H -0.3856 -0.3996 -0.3421 0.058 Uiso 1 1 calc R
H35 H -0.3599 -0.4367 -0.2143 0.058 Uiso 1 1 calc R
C24 C -0.2214(3) -0.4209(2) -0.4444(4) 0.0462(9) Uani 1 1 d .
H36 H -0.1846 -0.3855 -0.4733 0.055 Uiso 1 1 calc R
H37 H -0.2659 -0.4270 -0.5059 0.055 Uiso 1 1 calc R
H38 H -0.1903 -0.4624 -0.4361 0.055 Uiso 1 1 calc R
C25 C -0.1141(2) -0.36317(18) 0.1121(3) 0.0362(8) Uani 1 1 d .
H20 H -0.1090 -0.3166 0.0805 0.043 Uiso 1 1 calc R
C26 C -0.0324(3) -0.3814(2) 0.1730(5) 0.0578(12) Uani 1 1 d .
H39 H -0.0417 -0.4143 0.2396 0.069 Uiso 1 1 calc R
H40 H -0.0073 -0.3416 0.2097 0.069 Uiso 1 1 calc R
H41 H 0.0045 -0.4000 0.1088 0.069 Uiso 1 1 calc R
C27 C -0.1823(3) -0.3636(3) 0.2136(4) 0.0623(13) Uani 1 1 d .
H42 H -0.2219 -0.3281 0.1958 0.075 Uiso 1 1 calc R
H43 H -0.1577 -0.3564 0.2971 0.075 Uiso 1 1 calc R
H44 H -0.2106 -0.4066 0.2124 0.075 Uiso 1 1 calc R
C28 C 0.1128(2) -0.2174(2) -0.3153(4) 0.0435(9) Uani 1 1 d .
H11 H 0.1625 -0.2191 -0.3694 0.052 Uiso 1 1 calc R
H12 H 0.1296 -0.2291 -0.2281 0.052 Uiso 1 1 calc R
C29 C 0.0784(3) -0.1473(2) -0.3161(5) 0.0594(13) Uani 1 1 d .
H45 H 0.0901 -0.1264 -0.3978 0.071 Uiso 1 1 calc R
H46 H 0.1042 -0.1214 -0.2484 0.071 Uiso 1 1 calc R
H47 H 0.0187 -0.1488 -0.3027 0.071 Uiso 1 1 calc R
C30 C 0.0884(2) -0.33521(19) -0.3418(4) 0.0385(8) Uani 1 1 d .
H13 H 0.1032 -0.3402 -0.2516 0.046 Uiso 1 1 calc R
H14 H 0.1397 -0.3387 -0.3919 0.046 Uiso 1 1 calc R
C31 C 0.0313(3) -0.3920(2) -0.3790(5) 0.0529(11) Uani 1 1 d .
H48 H -0.0019 -0.4052 -0.3057 0.063 Uiso 1 1 calc R
H49 H 0.0641 -0.4299 -0.4077 0.063 Uiso 1 1 calc R
H50 H -0.0052 -0.3775 -0.4474 0.063 Uiso 1 1 calc R
C32 C 0.0349(2) -0.2560(2) -0.4974(3) 0.0355(7) Uani 1 1 d .
H15 H 0.0065 -0.2128 -0.5063 0.043 Uiso 1 1 calc R
H16 H -0.0038 -0.2908 -0.5263 0.043 Uiso 1 1 calc R
C33 C 0.1098(2) -0.2561(2) -0.5870(3) 0.0468(9) Uani 1 1 d .
H51 H 0.1321 -0.2110 -0.5935 0.056 Uiso 1 1 calc R
H52 H 0.0928 -0.2715 -0.6709 0.056 Uiso 1 1 calc R
H53 H 0.1522 -0.2859 -0.5535 0.056 Uiso 1 1 calc R

loop_
_atom_site_aniso_label
_atom_site_aniso_U_11
_atom_site_aniso_U_22
_atom_site_aniso_U_33
_atom_site_aniso_U_23
_atom_site_aniso_U_13
_atom_site_aniso_U_12
Pd1 0.01874(8) 0.02903(10) 0.02424(9) -0.00003(9) 0.00089(7) 0.00030(8)
Cl1 0.0266(4) 0.0990(8) 0.0308(4) 0.0042(5) -0.0034(3) 0.0004(5)
Cl2 0.0247(3) 0.0426(4) 0.0262(3) -0.0006(4) -0.0013(2) 0.0014(3)
N1 0.0218(11) 0.0239(12) 0.0305(14) -0.0002(10) 0.0015(10) -0.0011(9)
N2 0.0237(12) 0.0254(12) 0.0264(13) 0.0001(10) 0.0006(10) 0.0013(9)
N4 0.0215(11) 0.0369(13) 0.0306(11) -0.0005(11) 0.0029(9) -0.0010(12)
C1 0.0193(11) 0.0238(12) 0.0211(11) 0.0026(12) -0.0021(9) -0.0011(11)
C2 0.0280(15) 0.0298(16) 0.0443(19) -0.0025(13) 0.0111(14) -0.0020(12)
C3 0.0246(14) 0.0358(18) 0.050(2) 0.0058(16) 0.0107(14) 0.0016(13)
C4 0.0261(14) 0.0272(15) 0.0285(15) -0.0017(12) -0.0011(12) -0.0032(11)
C5 0.0285(16) 0.0353(17) 0.0322(17) -0.0070(14) 0.0004(13) -0.0016(13)
C6 0.057(3) 0.044(2) 0.044(2) -0.0072(18) -0.0105(19) -0.0166(19)
C7 0.077(3) 0.039(2) 0.048(2) -0.0043(18) -0.007(2) -0.024(2)
C8 0.072(3) 0.0301(18) 0.047(2) 0.0052(16) -0.002(2) -0.0150(19)
C9 0.0389(18) 0.0289(16) 0.0304(16) 0.0003(12) 0.0012(14) -0.0016(14)
C10 0.051(2) 0.0321(17) 0.0302(17) 0.0016(13) -0.0042(15) 0.0049(15)
C11 0.060(3) 0.046(2) 0.054(3) -0.0051(19) -0.015(2) 0.012(2)
C12 0.088(3) 0.046(2) 0.0313(19) 0.0086(17) 0.007(2) 0.006(2)
C13 0.048(2) 0.0383(19) 0.0309(17) -0.0037(14) -0.0109(15) 0.0048(16)
C14 0.058(3) 0.110(5) 0.052(3) -0.005(3) -0.025(2) 0.018(3)
C15 0.065(3) 0.059(2) 0.038(2) 0.005(2) 0.004(2) 0.000(2)
C16 0.0264(14) 0.0269(15) 0.0313(16) 0.0010(12) 0.0028(12) 0.0011(12)
C17 0.0362(17) 0.0281(15) 0.0316(17) 0.0000(13) -0.0031(13) 0.0035(13)
C18 0.047(2) 0.0335(18) 0.041(2) 0.0013(15) -0.0064(16) 0.0078(16)
C19 0.067(3) 0.0249(16) 0.053(2) -0.0047(16) -0.011(2) 0.0130(17)
C20 0.052(2) 0.0282(16) 0.048(2) -0.0095(15) -0.0071(18) 0.0036(15)
C21 0.0313(16) 0.0280(15) 0.0344(17) -0.0013(12) 0.0004(12) -0.0006(12)
C22 0.0379(18) 0.0332(17) 0.0296(16) -0.0026(13) -0.0011(13) -0.0068(14)
C23 0.038(2) 0.052(2) 0.054(2) 0.0025(19) -0.0048(18) -0.0113(17)
C24 0.054(2) 0.047(2) 0.037(2) -0.0096(17) -0.0014(17) -0.0042(19)
C25 0.046(2) 0.0298(17) 0.0333(18) -0.0007(13) -0.0048(15) 0.0033(14)
C26 0.066(3) 0.058(3) 0.050(2) -0.008(2) -0.028(2) 0.010(2)
C27 0.075(3) 0.068(3) 0.044(3) -0.013(2) 0.013(2) 0.008(3)
C28 0.0298(16) 0.056(2) 0.045(2) -0.0064(17) 0.0051(15) -0.0138(16)
C29 0.053(3) 0.045(2) 0.080(3) -0.009(2) 0.014(2) -0.017(2)
C30 0.0268(15) 0.047(2) 0.042(2) 0.0048(16) 0.0042(14) 0.0075(14)
C31 0.045(2) 0.039(2) 0.074(3) -0.006(2) 0.004(2) 0.0067(17)
C32 0.0303(14) 0.0447(19) 0.0316(15) 0.0033(14) 0.0043(11) 0.0032(14)
C33 0.0325(16) 0.067(3) 0.0409(18) 0.0065(19) 0.0112(14) 0.0064(17)

loop_
_atom_type_symbol
_atom_type_description
_atom_type_scat_dispersion_real
_atom_type_scat_dispersion_imag
_atom_type_scat_source
C C 0.0033 0.0016 'International Tables Vol C Tables 4.2.6.8 and 6.1.1.4'
H H 0.0000 0.0000 'International Tables Vol C Tables 4.2.6.8 and 6.1.1.4'
Cl Cl 0.1484 0.1585 'International Tables Vol C Tables 4.2.6.8 and 6.1.1.4'
N N 0.0061 0.0033 'International Tables Vol C Tables 4.2.6.8 and 6.1.1.4'
Pd Pd -0.9988 1.0072 'International Tables Vol C Tables 4.2.6.8 and 6.1.1.4'

loop_
_geom_angle_atom_site_label_1
_geom_angle_atom_site_label_2
_geom_angle_atom_site_label_3
_geom_angle
C1 Pd1 N4 178.19(10)
C1 Pd1 Cl1 91.44(8)
N4 Pd1 Cl1 90.30(7)
C1 Pd1 Cl2 84.80(8)
N4 Pd1 Cl2 93.45(7)
Cl1 Pd1 Cl2 176.08(3)
C1 N1 C4 126.9(2)
C1 N1 C2 112.3(2)
C4 N1 C2 119.9(3)
C1 N2 C16 127.8(3)
C1 N2 C3 111.6(3)
C16 N2 C3 120.5(3)
C32 N4 C28 109.9(3)
C32 N4 C30 110.2(3)
C28 N4 C30 107.7(3)
C32 N4 Pd1 113.71(18)
C28 N4 Pd1 109.2(2)
C30 N4 Pd1 105.9(2)
N1 C1 N2 109.4(2)
N1 C1 Pd1 125.2(2)
N2 C1 Pd1 124.5(2)
N1 C2 C3 103.3(3)
N1 C2 H1 111.1
C3 C2 H1 111.1
N1 C2 H2 111.1
C3 C2 H2 111.1
H1 C2 H2 109.1
N2 C3 C2 103.1(3)
N2 C3 H3 111.1
C2 C3 H3 111.1
N2 C3 H4 111.1
C2 C3 H4 111.1
H3 C3 H4 109.1
C9 C4 C5 121.8(3)
C9 C4 N1 119.7(3)
C5 C4 N1 118.2(3)
C6 C5 C4 117.9(4)
C6 C5 C13 119.0(3)
C4 C5 C13 122.9(3)
C7 C6 C5 120.9(4)
C7 C6 H5 119.6
C5 C6 H5 119.6
C8 C7 C6 120.2(4)
C8 C7 H6 119.9
C6 C7 H6 119.9
C7 C8 C9 121.7(4)
C7 C8 H7 119.2
C9 C8 H7 119.2
C4 C9 C8 117.5(3)
C4 C9 C10 123.7(3)
C8 C9 C10 118.8(3)
C9 C10 C12 113.5(3)
C9 C10 C11 109.2(3)
C12 C10 C11 110.6(3)
C9 C10 H17 107.8
C12 C10 H17 107.8
C11 C10 H17 107.8
C10 C11 H21 109.5
C10 C11 H22 109.5
H21 C11 H22 109.5
C10 C11 H23 109.5
H21 C11 H23 109.5
H22 C11 H23 109.5
C10 C12 H24 109.5
C10 C12 H25 109.5
H24 C12 H25 109.5
C10 C12 H26 109.5
H24 C12 H26 109.5
H25 C12 H26 109.5
C14 C13 C5 114.0(4)
C14 C13 C15 107.8(4)
C5 C13 C15 111.2(3)
C14 C13 H18 107.9
C5 C13 H18 107.9
C15 C13 H18 107.9
C13 C14 H27 109.5
C13 C14 H28 109.5
H27 C14 H28 109.5
C13 C14 H29 109.5
H27 C14 H29 109.5
H28 C14 H29 109.5
C13 C15 H30 109.5
C13 C15 H31 109.5
H30 C15 H31 109.5
C13 C15 H32 109.5
H30 C15 H32 109.5
H31 C15 H32 109.5
C21 C16 C17 122.0(3)
C21 C16 N2 119.2(3)
C17 C16 N2 118.5(3)
C18 C17 C16 117.6(3)
C18 C17 C25 118.9(3)
C16 C17 C25 123.5(3)
C19 C18 C17 121.2(4)
C19 C18 H8 119.4
C17 C18 H8 119.4
C18 C19 C20 120.1(3)
C18 C19 H9 120.0
C20 C19 H9 120.0
C19 C20 C21 121.4(3)
C19 C20 H10 119.3
C21 C20 H10 119.3
C20 C21 C16 117.6(3)
C20 C21 C22 119.6(3)
C16 C21 C22 122.8(3)
C21 C22 C24 112.5(3)
C21 C22 C23 110.1(3)
C24 C22 C23 109.7(3)
C21 C22 H19 108.1
C24 C22 H19 108.1
C23 C22 H19 108.1
C22 C23 H33 109.5
C22 C23 H34 109.5
H33 C23 H34 109.5
C22 C23 H35 109.5
H33 C23 H35 109.5
H34 C23 H35 109.5
C22 C24 H36 109.5
C22 C24 H37 109.5
H36 C24 H37 109.5
C22 C24 H38 109.5
H36 C24 H38 109.5
H37 C24 H38 109.5
C26 C25 C17 114.0(3)
C26 C25 C27 109.3(4)
C17 C25 C27 111.3(3)
C26 C25 H20 107.3
C17 C25 H20 107.3
C27 C25 H20 107.3
C25 C26 H39 109.5
C25 C26 H40 109.5
H39 C26 H40 109.5
C25 C26 H41 109.5
H39 C26 H41 109.5
H40 C26 H41 109.5
C25 C27 H42 109.5
C25 C27 H43 109.5
H42 C27 H43 109.5
C25 C27 H44 109.5
H42 C27 H44 109.5
H43 C27 H44 109.5
N4 C28 C29 112.2(3)
N4 C28 H11 109.2
C29 C28 H11 109.2
N4 C28 H12 109.2
C29 C28 H12 109.2
H11 C28 H12 107.9
C28 C29 H45 109.5
C28 C29 H46 109.5
H45 C29 H46 109.5
C28 C29 H47 109.5
H45 C29 H47 109.5
H46 C29 H47 109.5
N4 C30 C31 114.1(3)
N4 C30 H13 108.7
C31 C30 H13 108.7
N4 C30 H14 108.7
C31 C30 H14 108.7
H13 C30 H14 107.6
C30 C31 H48 109.5
C30 C31 H49 109.5
H48 C31 H49 109.5
C30 C31 H50 109.5
H48 C31 H50 109.5
H49 C31 H50 109.5
N4 C32 C33 116.7(3)
N4 C32 H15 108.1
C33 C32 H15 108.1
N4 C32 H16 108.1
C33 C32 H16 108.1
H15 C32 H16 107.3
C32 C33 H51 109.5
C32 C33 H52 109.5
H51 C33 H52 109.5
C32 C33 H53 109.5
H51 C33 H53 109.5
H52 C33 H53 109.5

loop_
_geom_bond_atom_site_label_1
_geom_bond_atom_site_label_2
_geom_bond_distance
Pd1 C1 1.970(3)
Pd1 N4 2.219(2)
Pd1 Cl1 2.3073(10)
Pd1 Cl2 2.3163(9)
N1 C1 1.337(4)
N1 C4 1.458(4)
N1 C2 1.477(4)
N2 C1 1.343(4)
N2 C16 1.454(4)
N2 C3 1.488(4)
N4 C32 1.480(4)
N4 C28 1.491(4)
N4 C30 1.509(5)
C2 C3 1.508(5)
C2 H1 0.9900
C2 H2 0.9900
C3 H3 0.9900
C3 H4 0.9900
C4 C9 1.395(5)
C4 C5 1.411(5)
C5 C6 1.393(5)
C5 C13 1.531(5)
C6 C7 1.382(6)
C6 H5 0.9500
C7 C8 1.370(6)
C7 H6 0.9500
C8 C9 1.401(5)
C8 H7 0.9500
C9 C10 1.518(5)
C10 C12 1.520(6)
C10 C11 1.540(6)
C10 H17 1.0000
C11 H21 0.9800
C11 H22 0.9800
C11 H23 0.9800
C12 H24 0.9800
C12 H25 0.9800
C12 H26 0.9800
C13 C14 1.523(6)
C13 C15 1.528(6)
C13 H18 1.0000
C14 H27 0.9800
C14 H28 0.9800
C14 H29 0.9800
C15 H30 0.9800
C15 H31 0.9800
C15 H32 0.9800
C16 C21 1.407(5)
C16 C17 1.408(5)
C17 C18 1.406(5)
C17 C25 1.525(5)
C18 C19 1.381(5)
C18 H8 0.9500
C19 C20 1.385(6)
C19 H9 0.9500
C20 C21 1.399(5)
C20 H10 0.9500
C21 C22 1.521(5)
C22 C24 1.540(5)
C22 C23 1.544(5)
C22 H19 1.0000
C23 H33 0.9800
C23 H34 0.9800
C23 H35 0.9800
C24 H36 0.9800
C24 H37 0.9800
C24 H38 0.9800
C25 C26 1.519(6)
C25 C27 1.543(6)
C25 H20 1.0000
C26 H39 0.9800
C26 H40 0.9800
C26 H41 0.9800
C27 H42 0.9800
C27 H43 0.9800
C27 H44 0.9800
C28 C29 1.520(6)
C28 H11 0.9900
C28 H12 0.9900
C29 H45 0.9800
C29 H46 0.9800
C29 H47 0.9800
C30 C31 1.524(6)
C30 H13 0.9900
C30 H14 0.9900
C31 H48 0.9800
C31 H49 0.9800
C31 H50 0.9800
C32 C33 1.542(4)
C32 H15 0.9900
C32 H16 0.9900
C33 H51 0.9800
C33 H52 0.9800
C33 H53 0.9800
